data_2214922
loop_
_publ_author_name
'Zheng-Yuan Zhou'
'Mao-Sheng Liu'
'Xiu-Xia Zhou'
'Li-Cai Zhu'
'Yue-Peng Cai'

_publ_section_title
;
 Bis(1<i>H</i>-imidazolium-\k<i>N</i>^3^)silver(I) nitrate
;
_journal_coeditor_code XU2302
_journal_issue 8
_journal_name_full 'Acta Crystallographica Section E'
_journal_page_first m2227
_journal_page_last m2227
_journal_paper_doi 10.1107/S1600536807036215
_journal_volume 63
_journal_year 2007
_chemical_formula_iupac '[Ag (C3 H4 N2)2)] N O3'
_chemical_formula_moiety 'C6 H8 Ag N4 + , N O3 -'
_chemical_formula_sum 'C6 H8 Ag N5 O3'
_chemical_formula_weight 306.04
_chemical_name_systematic
;
Bis(1H-imidazolium-\kN^3^)silver(I) nitrate
;
_space_group_IT_number 19
_symmetry_cell_setting orthorhombic
_symmetry_space_group_name_Hall 'P 2ac 2ab'
_symmetry_space_group_name_H-M 'P 21 21 21'
_atom_sites_solution_hydrogens geom
_atom_sites_solution_primary direct
_atom_sites_solution_secondary difmap
_audit_creation_method SHELXL97
_cell_angle_alpha 90.00
_cell_angle_beta 90.00
_cell_angle_gamma 90.00
_cell_formula_units_Z 4
_cell_length_a 4.9941(4)
_cell_length_b 10.9250(8)
_cell_length_c 18.0729(12)
_cell_measurement_reflns_used 4145
_cell_measurement_temperature 298(2)
_cell_measurement_theta_max 27.6
_cell_measurement_theta_min 2.9
_cell_volume 986.07(13)
_computing_cell_refinement 'SAINT (Bruker, 1999)'
_computing_data_collection 'SMART (Bruker, 1998)'
_computing_data_reduction SAINT
_computing_molecular_graphics 'SHELXTL (Bruker, 1998)'
_computing_publication_material SHELXTL
_computing_structure_refinement 'SHELXL97 (Sheldrick, 1997)'
_computing_structure_solution 'SHELXS97 (Sheldrick, 1997)'
_diffrn_ambient_temperature 298(2)
_diffrn_measured_fraction_theta_full 0.995
_diffrn_measured_fraction_theta_max 0.995
_diffrn_measurement_device_type 'Bruker SMART CCD area-detector'
_diffrn_measurement_method '\f and \w'
_diffrn_radiation_monochromator graphite
_diffrn_radiation_source 'fine-focus sealed tube'
_diffrn_radiation_type MoK\a
_diffrn_radiation_wavelength 0.71073
_diffrn_reflns_av_R_equivalents 0.034
_diffrn_reflns_av_sigmaI/netI 0.030
_diffrn_reflns_limit_h_max 4
_diffrn_reflns_limit_h_min -6
_diffrn_reflns_limit_k_max 9
_diffrn_reflns_limit_k_min -14
_diffrn_reflns_limit_l_max 23
_diffrn_reflns_limit_l_min -22
_diffrn_reflns_number 5440
_diffrn_reflns_theta_full 27.56
_diffrn_reflns_theta_max 27.6
_diffrn_reflns_theta_min 2.2
_diffrn_standards_interval_count 0
_diffrn_standards_interval_time 0
_diffrn_standards_number 0
_exptl_absorpt_coefficient_mu 2.040
_exptl_absorpt_correction_T_max 0.720
_exptl_absorpt_correction_T_min 0.630
_exptl_absorpt_correction_type multi-scan
_exptl_absorpt_process_details '(SADABS; Sheldrick, 2002)'
_exptl_crystal_colour colourless
_exptl_crystal_density_diffrn 2.062
_exptl_crystal_density_method 'not measured'
_exptl_crystal_description block
_exptl_crystal_F_000 600
_exptl_crystal_size_max 0.22
_exptl_crystal_size_mid 0.20
_exptl_crystal_size_min 0.16
_refine_diff_density_max 0.340
_refine_diff_density_min -0.237
_refine_ls_abs_structure_details 'Flack (1983), with 896 Friedel pairs'
_refine_ls_abs_structure_Flack 0.01(4)
_refine_ls_extinction_coef 0.0093(6)
_refine_ls_extinction_expression Fc^*^=kFc[1+0.001xFc^2^\l^3^/sin(2\q)]^-1/4^
_refine_ls_extinction_method 'SHELXL97 (Sheldrick, 1997)'
_refine_ls_goodness_of_fit_ref 1.057
_refine_ls_hydrogen_treatment constr
_refine_ls_matrix_type full
_refine_ls_number_parameters 137
_refine_ls_number_reflns 2266
_refine_ls_number_restraints 0
_refine_ls_restrained_S_all 1.057
_refine_ls_R_factor_all 0.024
_refine_ls_R_factor_gt 0.023
_refine_ls_shift/su_max 0.001
_refine_ls_shift/su_mean 0.000
_refine_ls_structure_factor_coef Fsqd
_refine_ls_weighting_details 'calc w = 1/[\s^2^(Fo^2^)+(0.019P)^2^+0.36P] where P=(Fo^2^+2Fc^2^)/3'
_refine_ls_weighting_scheme calc
_refine_ls_wR_factor_gt 0.054
_refine_ls_wR_factor_ref 0.054
_reflns_number_gt 2175
_reflns_number_total 2266
_reflns_threshold_expression I>2\s(I)
_cod_data_source_file xu2302.cif
_cod_data_source_block I
_cod_database_code 2214922
_cod_database_fobs_code 2214922

loop_
_symmetry_equiv_pos_as_xyz
'x, y, z'
'-x+1/2, -y, z+1/2'
'-x, y+1/2, -z+1/2'
'x+1/2, -y+1/2, -z'

loop_
_atom_site_type_symbol
_atom_site_label
_atom_site_fract_x
_atom_site_fract_y
_atom_site_fract_z
_atom_site_U_iso_or_equiv
_atom_site_adp_type
_atom_site_calc_flag
_atom_site_refinement_flags
_atom_site_occupancy
Ag Ag1 0.05263(5) 0.56829(2) 0.394887(14) 0.04765(9) Uani d . 1
O O1 1.0937(6) -0.0388(3) 0.25932(16) 0.0760(9) Uani d . 1
O O2 1.1043(5) 0.0848(2) 0.35189(14) 0.0635(7) Uani d . 1
O O3 0.8259(7) 0.1125(3) 0.26385(16) 0.0848(10) Uani d . 1
N N1 -0.2176(4) 0.7170(2) 0.39330(15) 0.0402(5) Uani d . 1
N N2 -0.5210(5) 0.8442(2) 0.35437(16) 0.0509(7) Uani d . 1
H H2 -0.6496 0.8741 0.3284 0.061 Uiso calc R 1
N N3 0.3587(5) 0.4350(2) 0.40299(14) 0.0432(5) Uani d . 1
N N4 0.6233(6) 0.2898(3) 0.36536(18) 0.0565(7) Uani d . 1
H H4 0.6916 0.2342 0.3375 0.068 Uiso calc R 1
N N5 1.0102(5) 0.0531(2) 0.29229(14) 0.0464(6) Uani d . 1
C C1 -0.4085(7) 0.7350(3) 0.34523(19) 0.0484(8) Uani d . 1
H H1 -0.4593 0.6788 0.3092 0.058 Uiso calc R 1
C C2 -0.3967(7) 0.8998(3) 0.4119(2) 0.0526(8) Uani d . 1
H H2A -0.4331 0.9772 0.4308 0.063 Uiso calc R 1
C C3 -0.2096(7) 0.8205(3) 0.43611(19) 0.0473(7) Uani d . 1
H H3 -0.0937 0.8338 0.4756 0.057 Uiso calc R 1
C C4 0.4128(8) 0.3589(3) 0.3494(2) 0.0549(9) Uani d . 1
H H4A 0.3160 0.3537 0.3055 0.066 Uiso calc R 1
C C5 0.7112(7) 0.3224(3) 0.4332(2) 0.0532(9) Uani d . 1
H H5 0.8571 0.2898 0.4584 0.064 Uiso calc R 1
C C6 0.5441(7) 0.4125(3) 0.45737(18) 0.0479(7) Uani d . 1
H H6 0.5540 0.4519 0.5029 0.058 Uiso calc R 1

loop_
_atom_site_aniso_label
_atom_site_aniso_U_11
_atom_site_aniso_U_22
_atom_site_aniso_U_33
_atom_site_aniso_U_12
_atom_site_aniso_U_13
_atom_site_aniso_U_23
Ag1 0.04804(13) 0.03896(13) 0.05596(14) 0.01227(10) -0.00079(11) 0.00013(11)
O1 0.0810(18) 0.0742(18) 0.0727(17) 0.0439(16) -0.0231(15) -0.0295(14)
O2 0.0756(18) 0.0613(15) 0.0537(14) 0.0062(14) -0.0167(12) -0.0076(13)
O3 0.097(2) 0.093(2) 0.0643(17) 0.0642(18) -0.0247(16) -0.0118(15)
N1 0.0386(11) 0.0367(12) 0.0453(13) 0.0026(9) -0.0026(12) 0.0025(12)
N2 0.0406(15) 0.0531(15) 0.0592(16) 0.0129(12) -0.0048(13) 0.0106(13)
N3 0.0435(11) 0.0367(12) 0.0494(13) 0.0065(10) 0.0037(11) 0.0005(14)
N4 0.0585(18) 0.0440(15) 0.0671(18) 0.0162(13) 0.0129(15) -0.0032(15)
N5 0.0491(15) 0.0461(14) 0.0441(13) 0.0118(12) -0.0015(11) 0.0010(12)
C1 0.0458(19) 0.0465(17) 0.0529(17) 0.0003(14) -0.0083(14) 0.0007(14)
C2 0.0551(19) 0.0413(16) 0.061(2) 0.0132(14) 0.0013(15) -0.0004(14)
C3 0.0483(17) 0.0399(17) 0.0536(18) 0.0074(14) -0.0072(14) -0.0026(14)
C4 0.060(2) 0.0515(19) 0.0530(18) 0.0147(17) -0.0017(16) -0.0076(15)
C5 0.0415(17) 0.0454(19) 0.073(2) 0.0072(14) -0.0014(16) 0.0157(18)
C6 0.0528(16) 0.0402(16) 0.0508(17) 0.0020(15) -0.0040(15) 0.0039(13)

loop_
_atom_type_symbol
_atom_type_description
_atom_type_scat_dispersion_real
_atom_type_scat_dispersion_imag
_atom_type_scat_source
C C 0.0033 0.0016 'International Tables Vol C Tables 4.2.6.8 and 6.1.1.4'
H H 0.0000 0.0000 'International Tables Vol C Tables 4.2.6.8 and 6.1.1.4'
N N 0.0061 0.0033 'International Tables Vol C Tables 4.2.6.8 and 6.1.1.4'
O O 0.0106 0.0060 'International Tables Vol C Tables 4.2.6.8 and 6.1.1.4'
Ag Ag -0.8971 1.1015 'International Tables Vol C Tables 4.2.6.8 and 6.1.1.4'

loop_
_geom_angle_atom_site_label_1
_geom_angle_atom_site_label_2
_geom_angle_atom_site_label_3
_geom_angle
_geom_angle_publ_flag
N1 Ag1 N3 172.62(10) y
C1 N1 C3 105.8(3) ?
C1 N1 Ag1 126.3(2) ?
C3 N1 Ag1 127.5(2) ?
C1 N2 C2 107.7(3) ?
C1 N2 H2 126.1 ?
C2 N2 H2 126.1 ?
C4 N3 C6 106.1(3) ?
C4 N3 Ag1 122.4(2) ?
C6 N3 Ag1 131.3(2) ?
C4 N4 C5 107.8(3) ?
C4 N4 H4 126.1 ?
C5 N4 H4 126.1 ?
O2 N5 O3 120.1(3) ?
O2 N5 O1 121.5(3) ?
O3 N5 O1 118.4(3) ?
N1 C1 N2 111.2(3) ?
N1 C1 H1 124.4 ?
N2 C1 H1 124.4 ?
C3 C2 N2 106.1(3) ?
C3 C2 H2A 126.9 ?
N2 C2 H2A 126.9 ?
C2 C3 N1 109.1(3) ?
C2 C3 H3 125.4 ?
N1 C3 H3 125.4 ?
N3 C4 N4 111.4(3) ?
N3 C4 H4A 124.3 ?
N4 C4 H4A 124.3 ?
N4 C5 C6 106.4(3) ?
N4 C5 H5 126.8 ?
C6 C5 H5 126.8 ?
C5 C6 N3 108.2(3) ?
C5 C6 H6 125.9 ?
N3 C6 H6 125.9 ?

loop_
_geom_bond_atom_site_label_1
_geom_bond_atom_site_label_2
_geom_bond_distance
_geom_bond_publ_flag
Ag1 N1 2.112(2) y
Ag1 N3 2.116(2) y
O1 N5 1.240(3) ?
O2 N5 1.225(3) ?
O3 N5 1.238(3) ?
N1 C1 1.305(4) ?
N1 C3 1.371(4) ?
N2 C1 1.328(4) ?
N2 C2 1.355(4) ?
N2 H2 0.8600 ?
N3 C4 1.305(4) ?
N3 C6 1.373(4) ?
N4 C4 1.326(4) ?
N4 C5 1.350(5) ?
N4 H4 0.8600 ?
C1 H1 0.9300 ?
C2 C3 1.348(4) ?
C2 H2A 0.9300 ?
C3 H3 0.9300 ?
C4 H4A 0.9300 ?
C5 C6 1.362(5) ?
C5 H5 0.9300 ?
C6 H6 0.9300 ?

loop_
_geom_hbond_atom_site_label_D
_geom_hbond_atom_site_label_H
_geom_hbond_atom_site_label_A
_geom_hbond_site_symmetry_A
_geom_hbond_distance_DH
_geom_hbond_distance_HA
_geom_hbond_distance_DA
_geom_hbond_angle_DHA
_geom_hbond_publ_flag
N2 H2 O1 1_365 0.86 2.03 2.879(4) 171 y
N4 H4 O3 . 0.86 2.00 2.853(5) 174 y
